data_4116234
loop_
_publ_author_name
'David R. Armstrong'
'William Clegg'
'Allison M. Drummond'
'Stephen T. Liddle'
'Robert E. Mulvey'

_publ_section_title
;
 A Remarkable Isostructural Homologous Series of Mixed Lithium-Heavier
 Alkali Metaltert-Butoxides [(t-BuO)8Li4M4] (M = Na, K, Rb or Cs)
;
_journal_name_full 'Journal of the American Chemical Society'
_journal_page_first 11117
_journal_page_last 11124
_journal_paper_doi 10.1021/ja002217z
_journal_volume 122
_journal_year 2000
_chemical_formula_sum 'C32 H72 Cs4 Li4 O8'
_chemical_formula_weight 1144.30
_chemical_name_systematic
;
 ?
;
_space_group_IT_number 11
_symmetry_cell_setting monoclinic
_symmetry_space_group_name_Hall '-P 2yb'
_symmetry_space_group_name_H-M 'P 1 21/m 1'
_atom_sites_solution_hydrogens geom
_atom_sites_solution_primary direct
_atom_sites_solution_secondary difmap
_audit_creation_method SHELXL-97
_cell_angle_alpha 90.00
_cell_angle_beta 109.541(13)
_cell_angle_gamma 90.00
_cell_formula_units_Z 2
_cell_length_a 12.106(3)
_cell_length_b 17.080(4)
_cell_length_c 12.9130(17)
_cell_measurement_reflns_used 7886
_cell_measurement_temperature 160(2)
_cell_measurement_theta_max 28.51
_cell_measurement_theta_min 2.39
_cell_volume 2516.2(9)
_computing_cell_refinement 'Siemens saint'
_computing_data_collection 'Siemens SMART'
_computing_data_reduction 'Siemens SAINT'
_computing_molecular_graphics 'Siemens SHELXTL'
_computing_publication_material 'SHELXTL and local programs'
_computing_structure_refinement 'Siemens SHELXTL'
_computing_structure_solution 'Siemens SHELXTL'
_diffrn_ambient_temperature 160(2)
_diffrn_measured_fraction_theta_full 0.998
_diffrn_measured_fraction_theta_max 0.927
_diffrn_measurement_device_type 'Siemens SMART CCD diffractometer'
_diffrn_measurement_method '\w rotation with narrow frames'
_diffrn_radiation_monochromator graphite
_diffrn_radiation_source 'fine-focus sealed tube'
_diffrn_radiation_type MoK\a
_diffrn_radiation_wavelength 0.71073
_diffrn_reflns_av_R_equivalents 0.0204
_diffrn_reflns_av_sigmaI/netI 0.0191
_diffrn_reflns_limit_h_max 15
_diffrn_reflns_limit_h_min -15
_diffrn_reflns_limit_k_max 22
_diffrn_reflns_limit_k_min -21
_diffrn_reflns_limit_l_max 16
_diffrn_reflns_limit_l_min -16
_diffrn_reflns_number 21840
_diffrn_reflns_theta_full 26.00
_diffrn_reflns_theta_max 28.62
_diffrn_reflns_theta_min 2.00
_diffrn_standards_decay_% 0
_diffrn_standards_number 0
_exptl_absorpt_coefficient_mu 2.909
_exptl_absorpt_correction_T_max 0.1071
_exptl_absorpt_correction_T_min 0.0551
_exptl_absorpt_correction_type empirical
_exptl_crystal_colour colourless
_exptl_crystal_density_diffrn 1.510
_exptl_crystal_description block
_exptl_crystal_F_000 1120
_exptl_crystal_size_max 0.78
_exptl_crystal_size_mid 0.68
_exptl_crystal_size_min 0.48
_refine_diff_density_max 0.880
_refine_diff_density_min -0.476
_refine_diff_density_rms 0.066
_refine_ls_extinction_method none
_refine_ls_goodness_of_fit_ref 1.072
_refine_ls_hydrogen_treatment mixed
_refine_ls_matrix_type full
_refine_ls_number_parameters 252
_refine_ls_number_reflns 6176
_refine_ls_number_restraints 0
_refine_ls_restrained_S_all 1.072
_refine_ls_R_factor_all 0.0323
_refine_ls_R_factor_gt 0.0230
_refine_ls_shift/su_max 0.003
_refine_ls_shift/su_mean 0.000
_refine_ls_structure_factor_coef Fsqd
_refine_ls_weighting_details 'calc w=1/[\s^2^(Fo^2^)+(0.0287P)^2^+0.6298P] where P=(Fo^2^+2Fc^2^)/3'
_refine_ls_weighting_scheme calc
_refine_ls_wR_factor_gt 0.0595
_refine_ls_wR_factor_ref 0.0625
_reflns_number_gt 4750
_reflns_number_total 6176
_reflns_threshold_expression >2sigma(I)
_cod_data_source_file ja002217z_4.cif
_cod_data_source_block rem282
_cod_original_cell_volume 2516.3(9)
_cod_database_code 4116234

loop_
_symmetry_equiv_pos_as_xyz
'x, y, z'
'-x, y+1/2, -z'
'-x, -y, -z'
'x, -y-1/2, z'

loop_
_atom_site_label
_atom_site_type_symbol
_atom_site_fract_x
_atom_site_fract_y
_atom_site_fract_z
_atom_site_U_iso_or_equiv
_atom_site_adp_type
_atom_site_occupancy
_atom_site_symmetry_multiplicity
_atom_site_calc_flag
_atom_site_refinement_flags
Cs1 Cs 0.689263(15) 0.625024(10) 0.090048(14) 0.04375(6) Uani 1 1 d .
Cs2 Cs 0.821931(13) 0.626256(9) 0.442488(13) 0.03908(5) Uani 1 1 d .
Li1 Li 0.9250(5) 0.7500 0.1681(5) 0.0357(13) Uani 1 2 d S
Li2 Li 1.0024(5) 0.7500 0.3703(5) 0.0344(12) Uani 1 2 d S
Li3 Li 0.5513(3) 0.6777(2) 0.2677(3) 0.0324(8) Uani 1 1 d .
O1 O 0.5169(2) 0.7500 0.14731(18) 0.0331(5) Uani 1 2 d S
C1 C 0.4076(3) 0.7500 0.0617(3) 0.0387(8) Uani 1 2 d S
C2 C 0.4246(4) 0.7500 -0.0508(3) 0.0623(12) Uani 1 2 d S
H2A H 0.4864 0.7872 -0.0499 0.093 Uiso 0.50 1 calc PR
H2B H 0.3512 0.7654 -0.1076 0.093 Uiso 0.50 1 calc PR
H2C H 0.4470 0.6974 -0.0668 0.093 Uiso 0.50 1 calc PR
C3 C 0.3386(3) 0.6776(3) 0.0671(3) 0.1025(17) Uani 1 1 d .
H3A H 0.3851 0.6310 0.0652 0.154 Uiso 1 1 calc R
H3B H 0.2657 0.6768 0.0042 0.154 Uiso 1 1 calc R
H3C H 0.3202 0.6780 0.1355 0.154 Uiso 1 1 calc R
O2 O 0.8228(2) 0.7500 0.02752(19) 0.0403(6) Uani 1 2 d S
C4 C 0.8427(4) 0.7500 -0.0731(3) 0.0493(10) Uani 1 2 d S
C5 C 0.7924(4) 0.6775(3) -0.1386(3) 0.0949(14) Uani 1 1 d .
H5A H 0.8256 0.6309 -0.0949 0.142 Uiso 1 1 calc R
H5B H 0.8118 0.6771 -0.2064 0.142 Uiso 1 1 calc R
H5C H 0.7070 0.6773 -0.1569 0.142 Uiso 1 1 calc R
C6 C 0.9753(5) 0.7500 -0.0533(4) 0.094(2) Uani 1 2 d S
H6A H 1.0119 0.7942 -0.0059 0.142 Uiso 0.50 1 calc PR
H6B H 0.9888 0.7548 -0.1237 0.142 Uiso 0.50 1 calc PR
H6C H 1.0097 0.7009 -0.0175 0.142 Uiso 0.50 1 calc PR
O3 O 0.6132(2) 0.7500 0.38833(17) 0.0293(5) Uani 1 2 d S
C7 C 0.5594(3) 0.7500 0.4698(3) 0.0362(7) Uani 1 2 d S
C8 C 0.4272(4) 0.7500 0.4164(4) 0.0784(17) Uani 1 2 d S
H8A H 0.4040 0.7912 0.3604 0.118 Uiso 0.50 1 calc PR
H8B H 0.3906 0.7598 0.4723 0.118 Uiso 0.50 1 calc PR
H8C H 0.4015 0.6990 0.3819 0.118 Uiso 0.50 1 calc PR
C9 C 0.5970(3) 0.67831(18) 0.5446(3) 0.0613(9) Uani 1 1 d .
H9A H 0.5847 0.6308 0.4995 0.092 Uiso 1 1 calc R
H9B H 0.5502 0.6753 0.5934 0.092 Uiso 1 1 calc R
H9C H 0.6802 0.6829 0.5886 0.092 Uiso 1 1 calc R
O4 O 1.0009(2) 0.7500 0.51152(18) 0.0341(5) Uani 1 2 d S
C10 C 1.0890(3) 0.7500 0.6138(3) 0.0351(7) Uani 1 2 d S
C11 C 1.2106(3) 0.7500 0.6007(3) 0.0450(9) Uani 1 2 d S
H11A H 1.2218 0.7009 0.5663 0.068 Uiso 0.50 1 calc PR
H11B H 1.2711 0.7549 0.6732 0.068 Uiso 0.50 1 calc PR
H11C H 1.2163 0.7942 0.5544 0.068 Uiso 0.50 1 calc PR
C12 C 1.0783(3) 0.67714(17) 0.6799(2) 0.0500(7) Uani 1 1 d .
H12A H 1.0015 0.6769 0.6896 0.075 Uiso 1 1 calc R
H12B H 1.1401 0.6782 0.7520 0.075 Uiso 1 1 calc R
H12C H 1.0867 0.6299 0.6401 0.075 Uiso 1 1 calc R
O5 O 0.60340(14) 0.57737(9) 0.26944(14) 0.0352(4) Uani 1 1 d .
C13 C 0.5577(2) 0.50336(14) 0.2765(2) 0.0421(6) Uani 1 1 d .
C14 C 0.5439(4) 0.4566(2) 0.1734(4) 0.1014(17) Uani 1 1 d .
H14A H 0.4927 0.4850 0.1094 0.152 Uiso 1 1 calc R
H14B H 0.5091 0.4055 0.1786 0.152 Uiso 1 1 calc R
H14C H 0.6209 0.4489 0.1655 0.152 Uiso 1 1 calc R
C15 C 0.4374(3) 0.50973(18) 0.2916(3) 0.0602(8) Uani 1 1 d .
H15A H 0.4458 0.5372 0.3605 0.090 Uiso 1 1 calc R
H15B H 0.4060 0.4571 0.2940 0.090 Uiso 1 1 calc R
H15C H 0.3836 0.5390 0.2299 0.090 Uiso 1 1 calc R
C16 C 0.6374(3) 0.45799(18) 0.3747(3) 0.0719(11) Uani 1 1 d .
H16A H 0.7150 0.4522 0.3676 0.108 Uiso 1 1 calc R
H16B H 0.6038 0.4061 0.3772 0.108 Uiso 1 1 calc R
H16C H 0.6446 0.4865 0.4425 0.108 Uiso 1 1 calc R
O6 O 0.95143(14) 0.66331(9) 0.26907(13) 0.0330(3) Uani 1 1 d .
C17 C 1.0306(2) 0.60291(15) 0.2669(2) 0.0389(6) Uani 1 1 d .
C18 C 0.9783(4) 0.5488(2) 0.1698(3) 0.0912(14) Uani 1 1 d .
H18A H 0.9099 0.5220 0.1776 0.137 Uiso 1 1 calc R
H18B H 1.0369 0.5100 0.1673 0.137 Uiso 1 1 calc R
H18C H 0.9542 0.5794 0.1017 0.137 Uiso 1 1 calc R
C19 C 1.1417(3) 0.6382(2) 0.2596(4) 0.0916(15) Uani 1 1 d .
H19A H 1.1236 0.6696 0.1924 0.137 Uiso 1 1 calc R
H19B H 1.1964 0.5963 0.2579 0.137 Uiso 1 1 calc R
H19C H 1.1776 0.6716 0.3237 0.137 Uiso 1 1 calc R
C20 C 1.0620(3) 0.5533(2) 0.3707(3) 0.0697(10) Uani 1 1 d .
H20A H 1.0907 0.5872 0.4354 0.105 Uiso 1 1 calc R
H20B H 1.1233 0.5157 0.3709 0.105 Uiso 1 1 calc R
H20C H 0.9923 0.5250 0.3727 0.105 Uiso 1 1 calc R

loop_
_atom_site_aniso_label
_atom_site_aniso_U_11
_atom_site_aniso_U_22
_atom_site_aniso_U_33
_atom_site_aniso_U_23
_atom_site_aniso_U_13
_atom_site_aniso_U_12
Cs1 0.04002(10) 0.05123(11) 0.04211(10) -0.00498(7) 0.01652(7) -0.00574(7)
Cs2 0.03050(8) 0.04005(9) 0.04127(9) 0.00328(6) 0.00479(6) -0.00410(6)
Li1 0.033(3) 0.041(3) 0.032(3) 0.000 0.009(2) 0.000
Li2 0.035(3) 0.037(3) 0.029(3) 0.000 0.007(2) 0.000
Li3 0.032(2) 0.030(2) 0.032(2) -0.0010(15) 0.0071(16) -0.0019(16)
O1 0.0291(12) 0.0406(13) 0.0249(11) 0.000 0.0030(9) 0.000
C1 0.0306(18) 0.050(2) 0.0307(18) 0.000 0.0042(14) 0.000
C2 0.053(3) 0.091(4) 0.032(2) 0.000 0.0000(19) 0.000
C3 0.061(2) 0.130(4) 0.084(3) 0.045(3) -0.019(2) -0.052(2)
O2 0.0356(14) 0.0612(16) 0.0242(12) 0.000 0.0102(10) 0.000
C4 0.049(2) 0.072(3) 0.0271(18) 0.000 0.0134(17) 0.000
C5 0.122(4) 0.126(4) 0.045(2) -0.029(2) 0.039(2) -0.036(3)
C6 0.063(3) 0.179(7) 0.054(3) 0.000 0.036(3) 0.000
O3 0.0311(12) 0.0314(12) 0.0254(11) 0.000 0.0095(9) 0.000
C7 0.0345(19) 0.044(2) 0.0317(18) 0.000 0.0130(15) 0.000
C8 0.036(2) 0.144(5) 0.059(3) 0.000 0.021(2) 0.000
C9 0.088(3) 0.0587(19) 0.0520(18) 0.0144(15) 0.0423(18) 0.0064(17)
O4 0.0312(13) 0.0424(13) 0.0247(11) 0.000 0.0042(10) 0.000
C10 0.0323(18) 0.0421(19) 0.0274(17) 0.000 0.0055(14) 0.000
C11 0.0320(19) 0.055(2) 0.045(2) 0.000 0.0088(16) 0.000
C12 0.0481(17) 0.0575(18) 0.0373(15) 0.0107(12) 0.0047(12) -0.0048(14)
O5 0.0350(9) 0.0268(8) 0.0426(10) -0.0029(7) 0.0115(8) -0.0043(7)
C13 0.0407(16) 0.0294(13) 0.0539(17) -0.0044(10) 0.0130(13) -0.0050(10)
C14 0.165(5) 0.062(2) 0.103(3) -0.046(2) 0.078(3) -0.060(3)
C15 0.0460(19) 0.0491(17) 0.086(2) 0.0107(16) 0.0231(17) -0.0057(14)
C16 0.0497(19) 0.0425(17) 0.113(3) 0.0258(18) 0.0133(19) -0.0023(15)
O6 0.0313(9) 0.0307(8) 0.0350(9) -0.0012(7) 0.0083(7) 0.0033(7)
C17 0.0332(13) 0.0403(13) 0.0420(14) 0.0003(10) 0.0109(11) 0.0054(11)
C18 0.089(3) 0.083(3) 0.078(3) -0.038(2) -0.004(2) 0.043(2)
C19 0.056(2) 0.077(3) 0.160(5) 0.030(3) 0.062(3) 0.0188(19)
C20 0.082(3) 0.059(2) 0.068(2) 0.0171(17) 0.0262(19) 0.0322(18)

loop_
_atom_type_symbol
_atom_type_description
_atom_type_scat_dispersion_real
_atom_type_scat_dispersion_imag
_atom_type_scat_source
C C 0.0033 0.0016 'International Tables Vol C Tables 4.2.6.8 and 6.1.1.4'
H H 0.0000 0.0000 'International Tables Vol C Tables 4.2.6.8 and 6.1.1.4'
Li Li -0.0003 0.0001 'International Tables Vol C Tables 4.2.6.8 and 6.1.1.4'
O O 0.0106 0.0060 'International Tables Vol C Tables 4.2.6.8 and 6.1.1.4'
Cs Cs -0.3680 2.1192 'International Tables Vol C Tables 4.2.6.8 and 6.1.1.4'

loop_
_geom_angle_atom_site_label_1
_geom_angle_atom_site_label_2
_geom_angle_atom_site_label_3
_geom_angle
_geom_angle_site_symmetry_1
_geom_angle_site_symmetry_3
O2 Cs1 O5 141.58(5) . .
O2 Cs1 O1 92.27(5) . .
O5 Cs1 O1 65.16(5) . .
O2 Cs1 O6 64.05(5) . .
O5 Cs1 O6 90.77(4) . .
O1 Cs1 O6 104.54(5) . .
O4 Cs2 O5 144.48(5) . .
O4 Cs2 O3 92.26(5) . .
O5 Cs2 O3 65.04(5) . .
O4 Cs2 O6 65.56(5) . .
O5 Cs2 O6 92.92(5) . .
O3 Cs2 O6 104.68(5) . .
O2 Li1 O6 125.26(18) . 4_575
O2 Li1 O6 125.26(18) . .
O6 Li1 O6 100.4(3) 4_575 .
O4 Li2 O6 124.48(19) . .
O4 Li2 O6 124.48(19) . 4_575
O6 Li2 O6 99.9(3) . 4_575
O5 Li3 O1 126.6(2) . .
O5 Li3 O3 123.4(2) . .
O1 Li3 O3 99.31(18) . .
C1 O1 Li3 121.77(18) . 4_575
C1 O1 Li3 121.77(18) . .
Li3 O1 Li3 80.2(2) 4_575 .
C1 O1 Cs1 109.14(13) . 4_575
Li3 O1 Cs1 77.21(13) 4_575 4_575
Li3 O1 Cs1 128.87(15) . 4_575
C1 O1 Cs1 109.14(13) . .
Li3 O1 Cs1 128.87(15) 4_575 .
Li3 O1 Cs1 77.21(13) . .
Cs1 O1 Cs1 82.46(6) 4_575 .
O1 C1 C3 110.6(2) . 4_575
O1 C1 C3 110.6(2) . .
C3 C1 C3 110.3(5) 4_575 .
O1 C1 C2 110.7(3) . .
C3 C1 C2 107.2(3) 4_575 .
C3 C1 C2 107.2(3) . .
C4 O2 Li1 130.9(3) . .
C4 O2 Cs1 122.34(12) . .
Li1 O2 Cs1 88.78(14) . .
C4 O2 Cs1 122.34(12) . 4_575
Li1 O2 Cs1 88.78(14) . 4_575
Cs1 O2 Cs1 92.75(7) . 4_575
O2 C4 C5 111.0(2) . .
O2 C4 C5 111.0(2) . 4_575
C5 C4 C5 110.4(4) . 4_575
O2 C4 C6 109.8(3) . .
C5 C4 C6 107.3(3) . .
C5 C4 C6 107.3(3) 4_575 .
C7 O3 Li3 116.71(19) . .
C7 O3 Li3 116.71(19) . 4_575
Li3 O3 Li3 79.5(2) . 4_575
C7 O3 Cs2 111.51(13) . 4_575
Li3 O3 Cs2 131.79(15) . 4_575
Li3 O3 Cs2 79.54(13) 4_575 4_575
C7 O3 Cs2 111.51(13) . .
Li3 O3 Cs2 79.54(13) . .
Li3 O3 Cs2 131.79(15) 4_575 .
Cs2 O3 Cs2 83.09(6) 4_575 .
O3 C7 C8 110.0(3) . .
O3 C7 C9 110.9(2) . 4_575
C8 C7 C9 109.4(2) . 4_575
O3 C7 C9 110.9(2) . .
C8 C7 C9 109.4(2) . .
C9 C7 C9 106.2(3) 4_575 .
C10 O4 Li2 133.3(3) . .
C10 O4 Cs2 122.65(10) . .
Li2 O4 Cs2 87.12(15) . .
C10 O4 Cs2 122.65(10) . 4_575
Li2 O4 Cs2 87.12(15) . 4_575
Cs2 O4 Cs2 91.78(7) . 4_575
O4 C10 C11 110.7(3) . .
O4 C10 C12 110.28(19) . 4_575
C11 C10 C12 108.8(2) . 4_575
O4 C10 C12 110.28(19) . .
C11 C10 C12 108.8(2) . .
C12 C10 C12 108.0(3) 4_575 .
C13 O5 Li3 135.2(2) . .
C13 O5 Cs1 123.54(15) . .
Li3 O5 Cs1 86.69(14) . .
C13 O5 Cs2 118.72(15) . .
Li3 O5 Cs2 87.86(14) . .
Cs1 O5 Cs2 93.11(5) . .
O5 C13 C14 110.5(2) . .
O5 C13 C16 111.2(2) . .
C14 C13 C16 108.5(3) . .
O5 C13 C15 110.9(2) . .
C14 C13 C15 108.5(3) . .
C16 C13 C15 107.1(3) . .
C17 O6 Li1 120.5(2) . .
C17 O6 Li2 120.4(2) . .
Li1 O6 Li2 79.16(19) . .
C17 O6 Cs2 111.34(13) . .
Li1 O6 Cs2 128.05(18) . .
Li2 O6 Cs2 78.39(17) . .
C17 O6 Cs1 109.86(13) . .
Li1 O6 Cs1 77.04(17) . .
Li2 O6 Cs1 129.66(18) . .
Cs2 O6 Cs1 82.51(4) . .
O6 C17 C19 109.6(2) . .
O6 C17 C18 111.3(2) . .
C19 C17 C18 109.1(3) . .
O6 C17 C20 111.1(2) . .
C19 C17 C20 108.2(3) . .
C18 C17 C20 107.5(3) . .

loop_
_geom_bond_atom_site_label_1
_geom_bond_atom_site_label_2
_geom_bond_distance
_geom_bond_site_symmetry_2
Cs1 O2 2.9490(17) .
Cs1 O5 2.9529(17) .
Cs1 O1 3.2389(18) .
Cs1 O6 3.3070(18) .
Cs2 O4 2.9437(17) .
Cs2 O5 2.9554(17) .
Cs2 O3 3.1870(18) .
Cs2 O6 3.1970(17) .
Li1 O2 1.823(6) .
Li1 O6 1.927(4) 4_575
Li1 O6 1.927(4) .
Li2 O4 1.830(6) .
Li2 O6 1.934(4) .
Li2 O6 1.934(4) 4_575
Li3 O5 1.823(4) .
Li3 O1 1.919(4) .
Li3 O3 1.933(4) .
O1 C1 1.412(4) .
O1 Li3 1.919(4) 4_575
O1 Cs1 3.2389(18) 4_575
C1 C3 1.506(4) 4_575
C1 C3 1.506(4) .
C1 C2 1.534(5) .
O2 C4 1.399(4) .
O2 Cs1 2.9490(17) 4_575
C4 C5 1.508(4) .
C4 C5 1.508(4) 4_575
C4 C6 1.539(6) .
O3 C7 1.410(4) .
O3 Li3 1.933(4) 4_575
O3 Cs2 3.1870(18) 4_575
C7 C8 1.516(5) .
C7 C9 1.532(4) 4_575
C7 C9 1.532(4) .
O4 C10 1.393(4) .
O4 Cs2 2.9437(17) 4_575
C10 C11 1.537(5) .
C10 C12 1.538(3) 4_575
C10 C12 1.538(3) .
O5 C13 1.395(3) .
C13 C14 1.514(4) .
C13 C16 1.523(4) .
C13 C15 1.537(4) .
O6 C17 1.415(3) .
C17 C19 1.506(4) .
C17 C18 1.515(4) .
C17 C20 1.523(4) .
